data_7025813
loop_
_publ_author_name
'Lee, Vladimir Ya'
'Takanashi, Kazunori'
'Sekiguchi, Akira'

_publ_section_title
;
 A two-and-a-half-layer sandwich: potassium salt of anionic
 (\h(4)-tetrasilacyclobutadiene)(\h(5)-cyclopentadienyl)ruthenium.
;
_journal_issue 39
_journal_name_full 'Dalton transactions (Cambridge, England : 2003)'
_journal_page_first 9229
_journal_page_last 9231
_journal_paper_doi 10.1039/c0dt00009d
_journal_volume 39
_journal_year 2010
_chemical_formula_sum 'C54 H115 K O2 Ru Si8'
_chemical_formula_weight 1161.35
_chemical_name_common (tBu2MeSi)4Si4RuCpK
_chemical_name_systematic
;
(tBu2MeSi)4Si4RuCpK
;
_space_group_IT_number 56
_symmetry_cell_setting orthorhombic
_symmetry_space_group_name_Hall '-P 2ab 2ac'
_symmetry_space_group_name_H-M 'P c c n'
_atom_sites_solution_hydrogens geom
_atom_sites_solution_primary direct
_atom_sites_solution_secondary difmap
_audit_creation_method SHELXL-97
_cell_angle_alpha 90.00
_cell_angle_beta 90.00
_cell_angle_gamma 90.00
_cell_formula_units_Z 8
_cell_length_a 20.5640(5)
_cell_length_b 44.9360(4)
_cell_length_c 14.2880(13)
_cell_measurement_reflns_used 122209
_cell_measurement_temperature 150.0(1)
_cell_measurement_theta_max 27.92
_cell_measurement_theta_min 2.20
_cell_volume 13203.0(12)
_computing_cell_refinement 'HKL scalepack'
_computing_data_collection 'MacScience Xpress'
_computing_data_reduction Denzo
_computing_molecular_graphics ORTEP
_computing_publication_material CIFTAB
_computing_structure_refinement 'SHELXL-97 (Sheldrick, 1997)'
_computing_structure_solution SIR92
_diffrn_ambient_temperature 150.0(1)
_diffrn_measured_fraction_theta_full 0.941
_diffrn_measured_fraction_theta_max 0.941
_diffrn_measurement_device 'MacScience DIP2030 Image plate'
_diffrn_radiation_monochromator graphite
_diffrn_radiation_source 'rotating anode'
_diffrn_radiation_type MoK\a
_diffrn_radiation_wavelength 0.71070
_diffrn_reflns_av_R_equivalents 0.0000
_diffrn_reflns_av_sigmaI/netI 0.0795
_diffrn_reflns_limit_h_max 27
_diffrn_reflns_limit_h_min 0
_diffrn_reflns_limit_k_max 59
_diffrn_reflns_limit_k_min 0
_diffrn_reflns_limit_l_max 18
_diffrn_reflns_limit_l_min 0
_diffrn_reflns_number 14892
_diffrn_reflns_theta_full 27.92
_diffrn_reflns_theta_max 27.92
_diffrn_reflns_theta_min 2.20
_exptl_absorpt_coefficient_mu 0.480
_exptl_absorpt_correction_type none
_exptl_crystal_colour red
_exptl_crystal_density_diffrn 1.169
_exptl_crystal_density_method 'not measured'
_exptl_crystal_description cube
_exptl_crystal_F_000 5040
_exptl_crystal_size_max 0.2
_exptl_crystal_size_mid 0.2
_exptl_crystal_size_min 0.2
_refine_diff_density_max 1.281
_refine_diff_density_min -1.019
_refine_diff_density_rms 0.109
_refine_ls_extinction_coef 0.00138(10)
_refine_ls_extinction_expression Fc^*^=kFc[1+0.001xFc^2^\l^3^/sin(2\q)]^-1/4^
_refine_ls_extinction_method SHELXL
_refine_ls_goodness_of_fit_ref 1.019
_refine_ls_hydrogen_treatment constr
_refine_ls_matrix_type full
_refine_ls_number_parameters 596
_refine_ls_number_reflns 14892
_refine_ls_number_restraints 0
_refine_ls_restrained_S_all 1.019
_refine_ls_R_factor_all 0.1088
_refine_ls_R_factor_gt 0.0639
_refine_ls_shift/su_max 0.005
_refine_ls_shift/su_mean 0.000
_refine_ls_structure_factor_coef Fsqd
_refine_ls_weighting_details 'calc w=1/[\s^2^(Fo^2^)+(0.0872P)^2^+0.0000P] where P=(Fo^2^+2Fc^2^)/3'
_refine_ls_weighting_scheme calc
_refine_ls_wR_factor_gt 0.1470
_refine_ls_wR_factor_ref 0.1697
_reflns_number_gt 9512
_reflns_number_total 14892
_reflns_threshold_expression >2sigma(I)
_cod_data_source_file c0dt00009d.txt
_cod_data_source_block shelxl
_cod_depositor_comments
;
The following automatic conversions were performed:

'_symmetry_cell_setting' value 'Orthorhombic' changed to
'orthorhombic' according to
/home/saulius/struct/CIF-dictionaries/cif_core.dic dictionary named
'cif_core.dic' version 2.4.2 from 2011-04-26.

Automatic conversion script
Id: cif_fix_values 1891 2012-01-12 08:04:46Z andrius 
;
_cod_original_sg_symbol_H-M 'P c c n '
_cod_database_code 7025813

loop_
_symmetry_equiv_pos_as_xyz
'x, y, z'
'-x+1/2, -y+1/2, z'
'x+1/2, -y, -z+1/2'
'-x, y+1/2, -z+1/2'
'-x, -y, -z'
'x-1/2, y-1/2, -z'
'-x-1/2, y, z-1/2'
'x, -y-1/2, z-1/2'

loop_
_atom_site_label
_atom_site_type_symbol
_atom_site_fract_x
_atom_site_fract_y
_atom_site_fract_z
_atom_site_U_iso_or_equiv
_atom_site_adp_type
_atom_site_occupancy
_atom_site_symmetry_multiplicity
_atom_site_calc_flag
_atom_site_refinement_flags
Ru1 Ru 0.006210(14) 0.137773(7) 0.37875(2) 0.02015(10) Uani 1 1 d .
K1 K -0.00980(5) 0.11737(2) 0.03388(7) 0.0328(2) Uani 1 1 d .
Si1 Si 0.05604(5) 0.15566(3) 0.22946(8) 0.0196(2) Uani 1 1 d .
Si2 Si 0.06031(5) 0.10558(3) 0.25921(8) 0.0207(2) Uani 1 1 d .
Si3 Si -0.05099(5) 0.10334(3) 0.26521(9) 0.0225(2) Uani 1 1 d .
Si4 Si -0.05602(5) 0.15412(3) 0.24041(9) 0.0217(2) Uani 1 1 d .
Si5 Si 0.13971(5) 0.19021(3) 0.18613(8) 0.0214(2) Uani 1 1 d .
Si6 Si 0.14111(5) 0.06761(3) 0.24751(9) 0.0239(3) Uani 1 1 d .
Si7 Si -0.12999(5) 0.06459(3) 0.28136(9) 0.0270(3) Uani 1 1 d .
Si8 Si -0.13990(5) 0.19010(3) 0.21296(9) 0.0273(3) Uani 1 1 d .
O1 O 0.00757(17) 0.14383(8) -0.1315(2) 0.0409(8) Uani 1 1 d .
O2 O -0.04387(18) 0.07798(8) -0.0975(3) 0.0454(9) Uani 1 1 d .
C1 C 0.22214(18) 0.17877(10) 0.2324(3) 0.0283(10) Uani 1 1 d .
H1A H 0.2212 0.1787 0.2995 0.042 Uiso 1 1 calc R
H1B H 0.2544 0.1926 0.2110 0.042 Uiso 1 1 calc R
H1C H 0.2326 0.1592 0.2100 0.042 Uiso 1 1 calc R
C2 C 0.12209(19) 0.22934(9) 0.2364(3) 0.0245(9) Uani 1 1 d .
C3 C 0.04919(19) 0.23400(10) 0.2493(4) 0.0339(11) Uani 1 1 d .
H3A H 0.0317 0.2181 0.2862 0.051 Uiso 1 1 calc R
H3B H 0.0283 0.2343 0.1892 0.051 Uiso 1 1 calc R
H3C H 0.0417 0.2526 0.2805 0.051 Uiso 1 1 calc R
C4 C 0.1484(2) 0.25543(10) 0.1771(4) 0.0388(12) Uani 1 1 d .
H4A H 0.1944 0.2530 0.1681 0.058 Uiso 1 1 calc R
H4B H 0.1402 0.2739 0.2090 0.058 Uiso 1 1 calc R
H4C H 0.1270 0.2556 0.1174 0.058 Uiso 1 1 calc R
C5 C 0.1561(2) 0.23118(11) 0.3321(4) 0.0403(12) Uani 1 1 d .
H5A H 0.1412 0.2152 0.3713 0.060 Uiso 1 1 calc R
H5B H 0.1462 0.2499 0.3611 0.060 Uiso 1 1 calc R
H5C H 0.2023 0.2295 0.3236 0.060 Uiso 1 1 calc R
C6 C 0.14886(19) 0.18934(10) 0.0512(3) 0.0265(9) Uani 1 1 d .
C7 C 0.1613(2) 0.15731(10) 0.0201(3) 0.0338(10) Uani 1 1 d .
H7A H 0.1999 0.1500 0.0501 0.051 Uiso 1 1 calc R
H7B H 0.1669 0.1567 -0.0465 0.051 Uiso 1 1 calc R
H7C H 0.1249 0.1451 0.0374 0.051 Uiso 1 1 calc R
C8 C 0.0873(2) 0.20055(11) 0.0026(3) 0.0335(11) Uani 1 1 d .
H8A H 0.0788 0.2207 0.0214 0.050 Uiso 1 1 calc R
H8B H 0.0512 0.1882 0.0199 0.050 Uiso 1 1 calc R
H8C H 0.0932 0.1998 -0.0640 0.050 Uiso 1 1 calc R
C9 C 0.2077(2) 0.20798(11) 0.0164(3) 0.0337(11) Uani 1 1 d .
H9A H 0.2466 0.2011 0.0465 0.051 Uiso 1 1 calc R
H9B H 0.2008 0.2286 0.0313 0.051 Uiso 1 1 calc R
H9C H 0.2120 0.2058 -0.0501 0.051 Uiso 1 1 calc R
C10 C 0.1255(2) 0.03727(11) 0.3359(4) 0.0396(12) Uani 1 1 d .
H10A H 0.0828 0.0292 0.3264 0.059 Uiso 1 1 calc R
H10B H 0.1286 0.0454 0.3979 0.059 Uiso 1 1 calc R
H10C H 0.1573 0.0218 0.3283 0.059 Uiso 1 1 calc R
C11 C 0.22731(19) 0.08218(10) 0.2729(3) 0.0297(10) Uani 1 1 d .
C12 C 0.2559(2) 0.09882(11) 0.1884(4) 0.0385(12) Uani 1 1 d .
H12A H 0.2271 0.1147 0.1705 0.058 Uiso 1 1 calc R
H12B H 0.2609 0.0853 0.1369 0.058 Uiso 1 1 calc R
H12C H 0.2975 0.1069 0.2048 0.058 Uiso 1 1 calc R
C13 C 0.2231(2) 0.10369(11) 0.3557(4) 0.0394(12) Uani 1 1 d .
H13A H 0.2052 0.0935 0.4089 0.059 Uiso 1 1 calc R
H13B H 0.1956 0.1202 0.3394 0.059 Uiso 1 1 calc R
H13C H 0.2658 0.1109 0.3707 0.059 Uiso 1 1 calc R
C14 C 0.2748(2) 0.05709(12) 0.2995(4) 0.0451(14) Uani 1 1 d .
H14A H 0.2578 0.0462 0.3519 0.068 Uiso 1 1 calc R
H14B H 0.3162 0.0655 0.3158 0.068 Uiso 1 1 calc R
H14C H 0.2801 0.0439 0.2473 0.068 Uiso 1 1 calc R
C15 C 0.1347(2) 0.04955(10) 0.1248(3) 0.0302(10) Uani 1 1 d .
C16 C 0.1363(2) 0.07254(11) 0.0453(3) 0.0372(11) Uani 1 1 d .
H16A H 0.1030 0.0872 0.0554 0.056 Uiso 1 1 calc R
H16B H 0.1289 0.0627 -0.0134 0.056 Uiso 1 1 calc R
H16C H 0.1780 0.0821 0.0442 0.056 Uiso 1 1 calc R
C17 C 0.0687(2) 0.03360(12) 0.1194(4) 0.0429(13) Uani 1 1 d .
H17A H 0.0659 0.0191 0.1685 0.064 Uiso 1 1 calc R
H17B H 0.0647 0.0239 0.0598 0.064 Uiso 1 1 calc R
H17C H 0.0343 0.0479 0.1264 0.064 Uiso 1 1 calc R
C18 C 0.1886(2) 0.02627(11) 0.1071(4) 0.0414(12) Uani 1 1 d .
H18A H 0.1883 0.0118 0.1567 0.062 Uiso 1 1 calc R
H18B H 0.2301 0.0360 0.1053 0.062 Uiso 1 1 calc R
H18C H 0.1808 0.0165 0.0485 0.062 Uiso 1 1 calc R
C19 C -0.2022(2) 0.08062(12) 0.3468(4) 0.0391(12) Uani 1 1 d .
H19A H -0.2191 0.0974 0.3129 0.059 Uiso 1 1 calc R
H19B H -0.1886 0.0869 0.4079 0.059 Uiso 1 1 calc R
H19C H -0.2354 0.0657 0.3526 0.059 Uiso 1 1 calc R
C20 C -0.1626(2) 0.05213(10) 0.1602(3) 0.0307(10) Uani 1 1 d .
C21 C -0.1086(2) 0.04138(12) 0.0934(4) 0.0421(12) Uani 1 1 d .
H21A H -0.0859 0.0250 0.1214 0.063 Uiso 1 1 calc R
H21B H -0.0787 0.0574 0.0819 0.063 Uiso 1 1 calc R
H21C H -0.1276 0.0351 0.0353 0.063 Uiso 1 1 calc R
C22 C -0.1974(2) 0.07843(12) 0.1118(4) 0.0440(13) Uani 1 1 d .
H22A H -0.2314 0.0857 0.1517 0.066 Uiso 1 1 calc R
H22B H -0.2157 0.0718 0.0536 0.066 Uiso 1 1 calc R
H22C H -0.1666 0.0941 0.1001 0.066 Uiso 1 1 calc R
C23 C -0.2128(2) 0.02663(12) 0.1694(4) 0.0476(14) Uani 1 1 d .
H23A H -0.1927 0.0098 0.1991 0.071 Uiso 1 1 calc R
H23B H -0.2278 0.0210 0.1083 0.071 Uiso 1 1 calc R
H23C H -0.2489 0.0333 0.2064 0.071 Uiso 1 1 calc R
C24 C -0.0991(2) 0.03128(11) 0.3550(4) 0.0336(11) Uani 1 1 d .
C25 C -0.0524(3) 0.04280(13) 0.4297(4) 0.0523(15) Uani 1 1 d .
H25A H -0.0738 0.0576 0.4669 0.078 Uiso 1 1 calc R
H25B H -0.0149 0.0514 0.4001 0.078 Uiso 1 1 calc R
H25C H -0.0390 0.0266 0.4691 0.078 Uiso 1 1 calc R
C26 C -0.0630(3) 0.00758(12) 0.2978(4) 0.0501(14) Uani 1 1 d .
H26A H -0.0272 0.0166 0.2655 0.075 Uiso 1 1 calc R
H26B H -0.0923 -0.0011 0.2531 0.075 Uiso 1 1 calc R
H26C H -0.0470 -0.0076 0.3390 0.075 Uiso 1 1 calc R
C27 C -0.1561(3) 0.01548(14) 0.4047(5) 0.0601(18) Uani 1 1 d .
H27A H -0.1801 0.0297 0.4411 0.090 Uiso 1 1 calc R
H27B H -0.1394 0.0002 0.4451 0.090 Uiso 1 1 calc R
H27C H -0.1843 0.0067 0.3588 0.090 Uiso 1 1 calc R
C28 C -0.1251(2) 0.22527(11) 0.2825(4) 0.0383(12) Uani 1 1 d .
H28A H -0.1253 0.2207 0.3482 0.057 Uiso 1 1 calc R
H28B H -0.1587 0.2395 0.2691 0.057 Uiso 1 1 calc R
H28C H -0.0836 0.2335 0.2657 0.057 Uiso 1 1 calc R
C29 C -0.1389(2) 0.20085(12) 0.0829(4) 0.0366(11) Uani 1 1 d .
C30 C -0.1313(3) 0.17366(13) 0.0192(4) 0.0490(15) Uani 1 1 d .
H30A H -0.0933 0.1626 0.0375 0.073 Uiso 1 1 calc R
H30B H -0.1267 0.1801 -0.0445 0.073 Uiso 1 1 calc R
H30C H -0.1690 0.1612 0.0248 0.073 Uiso 1 1 calc R
C31 C -0.2000(2) 0.21790(13) 0.0514(4) 0.0468(14) Uani 1 1 d .
H31A H -0.2056 0.2352 0.0901 0.070 Uiso 1 1 calc R
H31B H -0.2373 0.2052 0.0570 0.070 Uiso 1 1 calc R
H31C H -0.1950 0.2240 -0.0126 0.070 Uiso 1 1 calc R
C32 C -0.0803(2) 0.22184(14) 0.0646(4) 0.0550(16) Uani 1 1 d .
H32A H -0.0408 0.2121 0.0833 0.083 Uiso 1 1 calc R
H32B H -0.0856 0.2398 0.1001 0.083 Uiso 1 1 calc R
H32C H -0.0781 0.2266 -0.0009 0.083 Uiso 1 1 calc R
C33 C -0.2239(2) 0.17555(11) 0.2527(4) 0.0325(11) Uani 1 1 d .
C34 C -0.2756(2) 0.20040(12) 0.2573(4) 0.0459(14) Uani 1 1 d .
H34A H -0.2812 0.2090 0.1963 0.069 Uiso 1 1 calc R
H34B H -0.2616 0.2155 0.3003 0.069 Uiso 1 1 calc R
H34C H -0.3161 0.1922 0.2783 0.069 Uiso 1 1 calc R
C35 C -0.2484(2) 0.15081(13) 0.1876(4) 0.0471(14) Uani 1 1 d .
H35A H -0.2532 0.1585 0.1253 0.071 Uiso 1 1 calc R
H35B H -0.2896 0.1437 0.2096 0.071 Uiso 1 1 calc R
H35C H -0.2176 0.1347 0.1871 0.071 Uiso 1 1 calc R
C36 C -0.2169(2) 0.16268(12) 0.3515(4) 0.0393(12) Uani 1 1 d .
H36A H -0.2012 0.1779 0.3931 0.059 Uiso 1 1 calc R
H36B H -0.1866 0.1464 0.3504 0.059 Uiso 1 1 calc R
H36C H -0.2584 0.1557 0.3730 0.059 Uiso 1 1 calc R
C37 C 0.0698(2) 0.15011(10) 0.4974(3) 0.0270(9) Uani 1 1 d .
C38 C 0.0385(2) 0.12232(10) 0.5207(3) 0.0252(9) Uani 1 1 d .
C39 C -0.0304(2) 0.12811(10) 0.5269(3) 0.0271(9) Uani 1 1 d .
C40 C -0.0412(2) 0.15848(11) 0.5061(3) 0.0288(10) Uani 1 1 d .
C41 C 0.0203(2) 0.17244(10) 0.4886(3) 0.0256(9) Uani 1 1 d .
C42 C 0.1418(2) 0.15632(12) 0.5012(3) 0.0349(11) Uani 1 1 d .
H42A H 0.1650 0.1379 0.5074 0.052 Uiso 1 1 calc R
H42B H 0.1511 0.1688 0.5539 0.052 Uiso 1 1 calc R
H42C H 0.1550 0.1662 0.4447 0.052 Uiso 1 1 calc R
C43 C 0.0717(2) 0.09378(10) 0.5482(3) 0.0329(10) Uani 1 1 d .
H43A H 0.1176 0.0956 0.5378 0.049 Uiso 1 1 calc R
H43B H 0.0549 0.0777 0.5112 0.049 Uiso 1 1 calc R
H43C H 0.0638 0.0898 0.6133 0.049 Uiso 1 1 calc R
C44 C -0.0817(2) 0.10797(12) 0.5684(3) 0.0402(12) Uani 1 1 d .
H44A H -0.0639 0.0884 0.5770 0.060 Uiso 1 1 calc R
H44B H -0.1183 0.1069 0.5269 0.060 Uiso 1 1 calc R
H44C H -0.0954 0.1158 0.6278 0.060 Uiso 1 1 calc R
C45 C -0.1034(2) 0.17505(13) 0.5260(4) 0.0427(13) Uani 1 1 d .
H45A H -0.0992 0.1953 0.5054 0.064 Uiso 1 1 calc R
H45B H -0.1120 0.1747 0.5920 0.064 Uiso 1 1 calc R
H45C H -0.1387 0.1657 0.4932 0.064 Uiso 1 1 calc R
C46 C 0.0287(3) 0.20554(11) 0.4875(3) 0.0376(11) Uani 1 1 d .
H46A H -0.0130 0.2149 0.4807 0.056 Uiso 1 1 calc R
H46B H 0.0561 0.2111 0.4361 0.056 Uiso 1 1 calc R
H46C H 0.0483 0.2119 0.5452 0.056 Uiso 1 1 calc R
C47 C -0.0179(2) 0.16849(13) -0.1845(4) 0.0454(13) Uani 1 1 d .
H47A H -0.0210 0.1860 -0.1452 0.054 Uiso 1 1 calc R
H47B H -0.0610 0.1637 -0.2078 0.054 Uiso 1 1 calc R
C48 C 0.0272(3) 0.17420(13) -0.2644(4) 0.0541(15) Uani 1 1 d .
H48A H 0.0407 0.1949 -0.2653 0.065 Uiso 1 1 calc R
H48B H 0.0064 0.1695 -0.3235 0.065 Uiso 1 1 calc R
C49 C 0.0852(3) 0.15380(13) -0.2472(4) 0.0442(13) Uani 1 1 d .
H49A H 0.1025 0.1461 -0.3056 0.053 Uiso 1 1 calc R
H49B H 0.1195 0.1640 -0.2135 0.053 Uiso 1 1 calc R
C50 C 0.0556(3) 0.12958(13) -0.1893(4) 0.0472(14) Uani 1 1 d .
H50A H 0.0356 0.1147 -0.2291 0.057 Uiso 1 1 calc R
H50B H 0.0885 0.1200 -0.1510 0.057 Uiso 1 1 calc R
C51 C -0.1030(3) 0.08689(13) -0.1451(4) 0.0508(14) Uani 1 1 d .
H51A H -0.0962 0.1052 -0.1796 0.061 Uiso 1 1 calc R
H51B H -0.1379 0.0900 -0.1004 0.061 Uiso 1 1 calc R
C52 C -0.1195(3) 0.06170(12) -0.2110(4) 0.0454(13) Uani 1 1 d .
H52A H -0.1420 0.0689 -0.2662 0.055 Uiso 1 1 calc R
H52B H -0.1461 0.0468 -0.1803 0.055 Uiso 1 1 calc R
C53 C -0.0530(2) 0.04946(13) -0.2355(4) 0.0460(13) Uani 1 1 d .
H53A H -0.0555 0.0289 -0.2555 0.055 Uiso 1 1 calc R
H53B H -0.0322 0.0612 -0.2841 0.055 Uiso 1 1 calc R
C54 C -0.0175(3) 0.05236(13) -0.1433(4) 0.0488(14) Uani 1 1 d .
H54A H -0.0241 0.0347 -0.1054 0.059 Uiso 1 1 calc R
H54B H 0.0288 0.0549 -0.1538 0.059 Uiso 1 1 calc R

loop_
_atom_site_aniso_label
_atom_site_aniso_U_11
_atom_site_aniso_U_22
_atom_site_aniso_U_33
_atom_site_aniso_U_23
_atom_site_aniso_U_13
_atom_site_aniso_U_12
Ru1 0.02063(16) 0.02250(16) 0.01733(17) -0.00055(13) 0.00031(12) -0.00075(12)
K1 0.0405(5) 0.0357(6) 0.0222(5) -0.0013(4) -0.0009(4) 0.0018(4)
Si1 0.0197(5) 0.0190(6) 0.0201(6) 0.0009(4) -0.0003(4) -0.0007(4)
Si2 0.0201(5) 0.0198(6) 0.0220(6) 0.0021(4) -0.0003(4) 0.0004(4)
Si3 0.0204(5) 0.0210(6) 0.0262(7) 0.0003(5) 0.0015(4) -0.0023(4)
Si4 0.0190(5) 0.0213(6) 0.0247(7) -0.0014(5) -0.0009(4) 0.0014(4)
Si5 0.0213(5) 0.0185(6) 0.0244(6) 0.0015(4) 0.0011(4) -0.0011(4)
Si6 0.0235(5) 0.0197(6) 0.0285(7) 0.0008(5) 0.0006(5) 0.0023(4)
Si7 0.0232(5) 0.0275(7) 0.0304(7) -0.0011(5) 0.0024(5) -0.0061(4)
Si8 0.0224(5) 0.0287(7) 0.0308(7) -0.0026(5) -0.0019(5) 0.0069(4)
O1 0.052(2) 0.038(2) 0.032(2) 0.0019(15) 0.0065(16) -0.0009(15)
O2 0.059(2) 0.038(2) 0.039(2) -0.0061(17) -0.0075(18) -0.0049(17)
C1 0.0238(19) 0.030(2) 0.031(3) 0.0006(19) -0.0006(18) -0.0023(16)
C2 0.0269(19) 0.015(2) 0.031(3) -0.0009(16) -0.0029(17) -0.0030(15)
C3 0.028(2) 0.027(2) 0.047(3) -0.008(2) 0.006(2) -0.0011(17)
C4 0.032(2) 0.023(2) 0.061(4) 0.006(2) 0.003(2) -0.0027(18)
C5 0.044(3) 0.032(3) 0.045(3) -0.016(2) -0.006(2) 0.001(2)
C6 0.025(2) 0.026(2) 0.028(2) 0.0003(18) 0.0018(18) -0.0011(16)
C7 0.049(3) 0.031(3) 0.022(3) 0.0011(19) 0.004(2) 0.001(2)
C8 0.032(2) 0.042(3) 0.027(3) 0.008(2) -0.0036(19) -0.0005(19)
C9 0.029(2) 0.037(3) 0.035(3) 0.009(2) 0.0076(19) -0.0022(18)
C10 0.046(3) 0.030(3) 0.042(3) 0.008(2) 0.004(2) 0.007(2)
C11 0.0230(19) 0.029(2) 0.037(3) -0.0040(19) -0.0005(19) 0.0015(16)
C12 0.034(2) 0.036(3) 0.046(3) -0.002(2) 0.006(2) -0.0043(19)
C13 0.038(2) 0.036(3) 0.045(3) -0.006(2) -0.006(2) 0.002(2)
C14 0.037(3) 0.042(3) 0.056(4) -0.002(3) -0.015(3) 0.017(2)
C15 0.027(2) 0.025(2) 0.039(3) -0.005(2) 0.0018(19) 0.0028(16)
C16 0.045(3) 0.040(3) 0.027(3) 0.001(2) 0.003(2) 0.009(2)
C17 0.034(2) 0.045(3) 0.049(3) -0.013(3) -0.002(2) -0.008(2)
C18 0.047(3) 0.037(3) 0.040(3) -0.018(2) 0.004(2) 0.012(2)
C19 0.029(2) 0.044(3) 0.045(3) -0.002(2) 0.006(2) -0.007(2)
C20 0.029(2) 0.028(2) 0.035(3) -0.004(2) -0.0035(19) -0.0065(17)
C21 0.043(3) 0.044(3) 0.039(3) -0.007(2) 0.002(2) -0.002(2)
C22 0.045(3) 0.040(3) 0.047(4) -0.005(3) -0.014(2) 0.001(2)
C23 0.040(3) 0.040(3) 0.063(4) -0.011(3) -0.004(3) -0.020(2)
C24 0.036(2) 0.027(2) 0.038(3) 0.003(2) 0.001(2) -0.0067(18)
C25 0.065(4) 0.042(3) 0.049(4) 0.006(3) -0.016(3) 0.000(3)
C26 0.063(3) 0.033(3) 0.054(4) 0.004(3) 0.003(3) 0.008(2)
C27 0.049(3) 0.058(4) 0.073(5) 0.031(3) 0.011(3) -0.005(3)
C28 0.034(2) 0.036(3) 0.045(3) -0.010(2) -0.006(2) 0.0102(19)
C29 0.032(2) 0.041(3) 0.037(3) 0.001(2) -0.003(2) 0.012(2)
C30 0.055(3) 0.066(4) 0.027(3) -0.002(3) -0.006(2) 0.024(3)
C31 0.042(3) 0.053(4) 0.046(3) 0.009(3) -0.005(2) 0.018(2)
C32 0.044(3) 0.073(5) 0.048(4) 0.020(3) 0.000(3) -0.001(3)
C33 0.023(2) 0.034(3) 0.041(3) -0.004(2) -0.004(2) 0.0064(17)
C34 0.028(2) 0.049(3) 0.060(4) -0.002(3) 0.005(2) 0.014(2)
C35 0.035(3) 0.053(4) 0.054(4) -0.012(3) -0.005(2) -0.005(2)
C36 0.032(2) 0.049(3) 0.037(3) 0.005(2) 0.010(2) 0.008(2)
C37 0.026(2) 0.038(3) 0.017(2) -0.0030(18) -0.0033(17) -0.0007(17)
C38 0.036(2) 0.029(2) 0.011(2) 0.0034(16) 0.0003(17) 0.0027(17)
C39 0.026(2) 0.041(3) 0.015(2) -0.0028(18) 0.0006(17) -0.0055(17)
C40 0.026(2) 0.041(3) 0.019(2) -0.0049(19) 0.0047(17) 0.0028(18)
C41 0.036(2) 0.027(2) 0.015(2) -0.0026(16) 0.0038(17) -0.0019(17)
C42 0.029(2) 0.048(3) 0.027(3) -0.001(2) 0.0005(19) -0.005(2)
C43 0.039(2) 0.032(3) 0.027(3) 0.003(2) -0.001(2) 0.0008(19)
C44 0.039(3) 0.053(3) 0.029(3) -0.004(2) 0.010(2) -0.013(2)
C45 0.041(3) 0.056(4) 0.031(3) -0.008(2) 0.005(2) 0.012(2)
C46 0.056(3) 0.034(3) 0.023(3) -0.010(2) 0.007(2) 0.000(2)
C47 0.046(3) 0.053(4) 0.037(3) 0.005(3) 0.000(2) 0.000(2)
C48 0.085(4) 0.043(3) 0.035(3) 0.000(3) 0.013(3) -0.004(3)
C49 0.048(3) 0.058(4) 0.026(3) 0.001(2) 0.006(2) -0.011(2)
C50 0.056(3) 0.049(4) 0.037(3) 0.000(3) 0.007(3) 0.008(2)
C51 0.050(3) 0.049(4) 0.053(4) -0.007(3) 0.001(3) 0.007(3)
C52 0.049(3) 0.041(3) 0.047(3) -0.003(3) -0.004(3) -0.005(2)
C53 0.055(3) 0.049(3) 0.035(3) -0.004(2) -0.001(2) 0.004(3)
C54 0.059(3) 0.036(3) 0.051(4) -0.006(3) -0.008(3) -0.003(2)

loop_
_atom_type_symbol
_atom_type_description
_atom_type_scat_dispersion_real
_atom_type_scat_dispersion_imag
_atom_type_scat_source
C C 0.0033 0.0016 'International Tables Vol C Tables 4.2.6.8 and 6.1.1.4'
H H 0.0000 0.0000 'International Tables Vol C Tables 4.2.6.8 and 6.1.1.4'
K K 0.2009 0.2494 'International Tables Vol C Tables 4.2.6.8 and 6.1.1.4'
O O 0.0106 0.0060 'International Tables Vol C Tables 4.2.6.8 and 6.1.1.4'
Ru Ru -1.2594 0.8363 'International Tables Vol C Tables 4.2.6.8 and 6.1.1.4'
Si Si 0.0817 0.0704 'International Tables Vol C Tables 4.2.6.8 and 6.1.1.4'

loop_
_geom_angle_atom_site_label_1
_geom_angle_atom_site_label_2
_geom_angle_atom_site_label_3
_geom_angle
C37 Ru1 C41 37.68(15)
C37 Ru1 C38 37.80(16)
C41 Ru1 C38 62.72(16)
C37 Ru1 C40 62.30(16)
C41 Ru1 C40 37.18(15)
C38 Ru1 C40 61.84(16)
C37 Ru1 C39 62.17(15)
C41 Ru1 C39 61.61(16)
C38 Ru1 C39 37.14(15)
C40 Ru1 C39 36.18(16)
C37 Ru1 Si4 147.82(13)
C41 Ru1 Si4 115.04(12)
C38 Ru1 Si4 165.89(11)
C40 Ru1 Si4 107.36(12)
C39 Ru1 Si4 128.82(11)
C37 Ru1 Si1 109.36(12)
C41 Ru1 Si1 108.83(11)
C38 Ru1 Si1 138.55(11)
C40 Ru1 Si1 136.91(13)
C39 Ru1 Si1 170.24(11)
Si4 Ru1 Si1 55.46(4)
C37 Ru1 Si2 113.95(12)
C41 Ru1 Si2 145.83(11)
C38 Ru1 Si2 107.87(11)
C40 Ru1 Si2 168.12(13)
C39 Ru1 Si2 131.97(12)
Si4 Ru1 Si2 81.70(4)
Si1 Ru1 Si2 54.57(4)
C37 Ru1 Si3 156.80(13)
C41 Ru1 Si3 159.75(11)
C38 Ru1 Si3 121.83(12)
C40 Ru1 Si3 124.49(11)
C39 Ru1 Si3 108.89(11)
Si4 Ru1 Si3 55.07(4)
Si1 Ru1 Si3 80.80(4)
Si2 Ru1 Si3 54.21(4)
O1 K1 O2 73.06(12)
O1 K1 Si3 163.10(9)
O2 K1 Si3 118.98(9)
O1 K1 C51 66.32(13)
O2 K1 C51 22.83(12)
Si3 K1 C51 119.63(11)
O1 K1 C50 22.08(11)
O2 K1 C50 64.24(13)
Si3 K1 C50 171.49(10)
C51 K1 C50 66.68(14)
O1 K1 Si4 124.77(9)
O2 K1 Si4 146.11(9)
Si3 K1 Si4 38.66(3)
C51 K1 Si4 130.83(10)
C50 K1 Si4 142.63(10)
O1 K1 Si1 115.46(9)
O2 K1 Si1 166.79(9)
Si3 K1 Si1 55.34(3)
C51 K1 Si1 168.55(10)
C50 K1 Si1 119.60(10)
Si4 K1 Si1 38.19(3)
O1 K1 Si2 144.20(9)
O2 K1 Si2 129.89(9)
Si3 K1 Si2 37.99(3)
C51 K1 Si2 145.90(11)
C50 K1 Si2 133.58(10)
Si4 K1 Si2 54.62(3)
Si1 K1 Si2 37.57(3)
Si2 Si1 Si4 89.79(5)
Si2 Si1 Si5 131.00(6)
Si4 Si1 Si5 138.77(7)
Si2 Si1 Ru1 62.72(4)
Si4 Si1 Ru1 61.55(4)
Si5 Si1 Ru1 136.26(6)
Si2 Si1 K1 71.62(4)
Si4 Si1 K1 70.03(4)
Si5 Si1 K1 112.59(5)
Ru1 Si1 K1 111.08(4)
Si1 Si2 Si3 90.68(6)
Si1 Si2 Si6 135.67(6)
Si3 Si2 Si6 131.76(7)
Si1 Si2 Ru1 62.71(4)
Si3 Si2 Ru1 63.61(4)
Si6 Si2 Ru1 140.46(6)
Si1 Si2 K1 70.81(4)
Si3 Si2 K1 68.70(4)
Si6 Si2 K1 108.92(5)
Ru1 Si2 K1 110.55(4)
Si2 Si3 Si4 89.75(6)
Si2 Si3 Si7 135.52(7)
Si4 Si3 Si7 134.65(6)
Si2 Si3 Ru1 62.18(4)
Si4 Si3 Ru1 61.04(4)
Si7 Si3 Ru1 134.30(6)
Si2 Si3 K1 73.30(5)
Si4 Si3 K1 71.67(5)
Si7 Si3 K1 112.95(5)
Ru1 Si3 K1 112.71(4)
Si1 Si4 Si3 89.72(5)
Si1 Si4 Si8 133.36(7)
Si3 Si4 Si8 136.33(6)
Si1 Si4 Ru1 62.98(4)
Si3 Si4 Ru1 63.89(4)
Si8 Si4 Ru1 134.87(6)
Si1 Si4 K1 71.78(4)
Si3 Si4 K1 69.67(5)
Si8 Si4 K1 111.99(5)
Ru1 Si4 K1 113.13(4)
C1 Si5 C2 106.60(19)
C1 Si5 C6 104.78(19)
C2 Si5 C6 113.9(2)
C1 Si5 Si1 112.14(15)
C2 Si5 Si1 111.01(13)
C6 Si5 Si1 108.27(14)
C10 Si6 C11 106.1(2)
C10 Si6 C15 107.0(2)
C11 Si6 C15 112.1(2)
C10 Si6 Si2 110.58(16)
C11 Si6 Si2 112.63(15)
C15 Si6 Si2 108.38(14)
C19 Si7 C24 106.4(2)
C19 Si7 C20 106.2(2)
C24 Si7 C20 112.0(2)
C19 Si7 Si3 107.62(16)
C24 Si7 Si3 113.11(14)
C20 Si7 Si3 111.03(15)
C28 Si8 C29 107.3(2)
C28 Si8 C33 105.8(2)
C29 Si8 C33 112.2(2)
C28 Si8 Si4 111.19(15)
C29 Si8 Si4 108.70(15)
C33 Si8 Si4 111.55(15)
C50 O1 C47 106.8(4)
C50 O1 K1 113.7(3)
C47 O1 K1 139.4(3)
C54 O2 C51 109.0(4)
C54 O2 K1 139.0(3)
C51 O2 K1 111.5(3)
Si5 C1 H1A 109.5
Si5 C1 H1B 109.5
H1A C1 H1B 109.5
Si5 C1 H1C 109.5
H1A C1 H1C 109.5
H1B C1 H1C 109.5
C3 C2 C5 109.4(4)
C3 C2 C4 107.9(4)
C5 C2 C4 106.7(4)
C3 C2 Si5 110.7(3)
C5 C2 Si5 107.1(3)
C4 C2 Si5 114.9(3)
C2 C3 H3A 109.5
C2 C3 H3B 109.5
H3A C3 H3B 109.5
C2 C3 H3C 109.5
H3A C3 H3C 109.5
H3B C3 H3C 109.5
C2 C4 H4A 109.5
C2 C4 H4B 109.5
H4A C4 H4B 109.5
C2 C4 H4C 109.5
H4A C4 H4C 109.5
H4B C4 H4C 109.5
C2 C5 H5A 109.5
C2 C5 H5B 109.5
H5A C5 H5B 109.5
C2 C5 H5C 109.5
H5A C5 H5C 109.5
H5B C5 H5C 109.5
C7 C6 C8 108.5(4)
C7 C6 C9 106.5(4)
C8 C6 C9 108.8(4)
C7 C6 Si5 108.9(3)
C8 C6 Si5 111.4(3)
C9 C6 Si5 112.5(3)
C6 C7 H7A 109.5
C6 C7 H7B 109.5
H7A C7 H7B 109.5
C6 C7 H7C 109.5
H7A C7 H7C 109.5
H7B C7 H7C 109.5
C6 C8 H8A 109.5
C6 C8 H8B 109.5
H8A C8 H8B 109.5
C6 C8 H8C 109.5
H8A C8 H8C 109.5
H8B C8 H8C 109.5
C6 C9 H9A 109.5
C6 C9 H9B 109.5
H9A C9 H9B 109.5
C6 C9 H9C 109.5
H9A C9 H9C 109.5
H9B C9 H9C 109.5
Si6 C10 H10A 109.5
Si6 C10 H10B 109.5
H10A C10 H10B 109.5
Si6 C10 H10C 109.5
H10A C10 H10C 109.5
H10B C10 H10C 109.5
C13 C11 C12 108.8(4)
C13 C11 C14 107.9(4)
C12 C11 C14 107.9(4)
C13 C11 Si6 108.0(3)
C12 C11 Si6 111.7(3)
C14 C11 Si6 112.5(3)
C11 C12 H12A 109.5
C11 C12 H12B 109.5
H12A C12 H12B 109.5
C11 C12 H12C 109.5
H12A C12 H12C 109.5
H12B C12 H12C 109.5
C11 C13 H13A 109.5
C11 C13 H13B 109.5
H13A C13 H13B 109.5
C11 C13 H13C 109.5
H13A C13 H13C 109.5
H13B C13 H13C 109.5
C11 C14 H14A 109.5
C11 C14 H14B 109.5
H14A C14 H14B 109.5
C11 C14 H14C 109.5
H14A C14 H14C 109.5
H14B C14 H14C 109.5
C16 C15 C17 107.2(4)
C16 C15 C18 108.6(4)
C17 C15 C18 108.0(4)
C16 C15 Si6 112.7(3)
C17 C15 Si6 107.6(3)
C18 C15 Si6 112.5(3)
C15 C16 H16A 109.5
C15 C16 H16B 109.5
H16A C16 H16B 109.5
C15 C16 H16C 109.5
H16A C16 H16C 109.5
H16B C16 H16C 109.5
C15 C17 H17A 109.5
C15 C17 H17B 109.5
H17A C17 H17B 109.5
C15 C17 H17C 109.5
H17A C17 H17C 109.5
H17B C17 H17C 109.5
C15 C18 H18A 109.5
C15 C18 H18B 109.5
H18A C18 H18B 109.5
C15 C18 H18C 109.5
H18A C18 H18C 109.5
H18B C18 H18C 109.5
Si7 C19 H19A 109.5
Si7 C19 H19B 109.5
H19A C19 H19B 109.5
Si7 C19 H19C 109.5
H19A C19 H19C 109.5
H19B C19 H19C 109.5
C21 C20 C22 107.3(4)
C21 C20 C23 107.5(4)
C22 C20 C23 107.2(4)
C21 C20 Si7 113.2(3)
C22 C20 Si7 109.8(3)
C23 C20 Si7 111.6(4)
C20 C21 H21A 109.5
C20 C21 H21B 109.5
H21A C21 H21B 109.5
C20 C21 H21C 109.5
H21A C21 H21C 109.5
H21B C21 H21C 109.5
C20 C22 H22A 109.5
C20 C22 H22B 109.5
H22A C22 H22B 109.5
C20 C22 H22C 109.5
H22A C22 H22C 109.5
H22B C22 H22C 109.5
C20 C23 H23A 109.5
C20 C23 H23B 109.5
H23A C23 H23B 109.5
C20 C23 H23C 109.5
H23A C23 H23C 109.5
H23B C23 H23C 109.5
C25 C24 C26 107.6(4)
C25 C24 C27 108.2(5)
C26 C24 C27 107.1(4)
C25 C24 Si7 108.9(3)
C26 C24 Si7 114.0(4)
C27 C24 Si7 110.9(3)
C24 C25 H25A 109.5
C24 C25 H25B 109.5
H25A C25 H25B 109.5
C24 C25 H25C 109.5
H25A C25 H25C 109.5
H25B C25 H25C 109.5
C24 C26 H26A 109.5
C24 C26 H26B 109.5
H26A C26 H26B 109.5
C24 C26 H26C 109.5
H26A C26 H26C 109.5
H26B C26 H26C 109.5
C24 C27 H27A 109.5
C24 C27 H27B 109.5
H27A C27 H27B 109.5
C24 C27 H27C 109.5
H27A C27 H27C 109.5
H27B C27 H27C 109.5
Si8 C28 H28A 109.5
Si8 C28 H28B 109.5
H28A C28 H28B 109.5
Si8 C28 H28C 109.5
H28A C28 H28C 109.5
H28B C28 H28C 109.5
C30 C29 C31 107.9(4)
C30 C29 C32 107.8(4)
C31 C29 C32 106.4(4)
C30 C29 Si8 112.0(4)
C31 C29 Si8 113.6(3)
C32 C29 Si8 108.9(4)
C29 C30 H30A 109.5
C29 C30 H30B 109.5
H30A C30 H30B 109.5
C29 C30 H30C 109.5
H30A C30 H30C 109.5
H30B C30 H30C 109.5
C29 C31 H31A 109.5
C29 C31 H31B 109.5
H31A C31 H31B 109.5
C29 C31 H31C 109.5
H31A C31 H31C 109.5
H31B C31 H31C 109.5
C29 C32 H32A 109.5
C29 C32 H32B 109.5
H32A C32 H32B 109.5
C29 C32 H32C 109.5
H32A C32 H32C 109.5
H32B C32 H32C 109.5
C36 C33 C35 108.4(4)
C36 C33 C34 107.4(4)
C35 C33 C34 109.0(4)
C36 C33 Si8 108.3(3)
C35 C33 Si8 111.1(3)
C34 C33 Si8 112.6(3)
C33 C34 H34A 109.5
C33 C34 H34B 109.5
H34A C34 H34B 109.5
C33 C34 H34C 109.5
H34A C34 H34C 109.5
H34B C34 H34C 109.5
C33 C35 H35A 109.5
C33 C35 H35B 109.5
H35A C35 H35B 109.5
C33 C35 H35C 109.5
H35A C35 H35C 109.5
H35B C35 H35C 109.5
C33 C36 H36A 109.5
C33 C36 H36B 109.5
H36A C36 H36B 109.5
C33 C36 H36C 109.5
H36A C36 H36C 109.5
H36B C36 H36C 109.5
C41 C37 C38 108.0(4)
C41 C37 C42 124.8(4)
C38 C37 C42 126.1(4)
C41 C37 Ru1 71.9(2)
C38 C37 Ru1 72.3(2)
C42 C37 Ru1 130.9(3)
C39 C38 C37 107.2(4)
C39 C38 C43 125.6(4)
C37 C38 C43 126.5(4)
C39 C38 Ru1 73.1(2)
C37 C38 Ru1 69.9(2)
C43 C38 Ru1 129.4(3)
C40 C39 C38 108.3(4)
C40 C39 C44 123.5(4)
C38 C39 C44 127.0(4)
C40 C39 Ru1 71.0(2)
C38 C39 Ru1 69.8(2)
C44 C39 Ru1 135.0(3)
C39 C40 C41 108.8(4)
C39 C40 C45 124.7(4)
C41 C40 C45 124.4(4)
C39 C40 Ru1 72.8(2)
C41 C40 Ru1 70.1(2)
C45 C40 Ru1 136.0(3)
C40 C41 C37 107.7(4)
C40 C41 C46 122.6(4)
C37 C41 C46 127.9(4)
C40 C41 Ru1 72.7(2)
C37 C41 Ru1 70.5(2)
C46 C41 Ru1 134.6(3)
C37 C42 H42A 109.5
C37 C42 H42B 109.5
H42A C42 H42B 109.5
C37 C42 H42C 109.5
H42A C42 H42C 109.5
H42B C42 H42C 109.5
C38 C43 H43A 109.5
C38 C43 H43B 109.5
H43A C43 H43B 109.5
C38 C43 H43C 109.5
H43A C43 H43C 109.5
H43B C43 H43C 109.5
C39 C44 H44A 109.5
C39 C44 H44B 109.5
H44A C44 H44B 109.5
C39 C44 H44C 109.5
H44A C44 H44C 109.5
H44B C44 H44C 109.5
C40 C45 H45A 109.5
C40 C45 H45B 109.5
H45A C45 H45B 109.5
C40 C45 H45C 109.5
H45A C45 H45C 109.5
H45B C45 H45C 109.5
C41 C46 H46A 109.5
C41 C46 H46B 109.5
H46A C46 H46B 109.5
C41 C46 H46C 109.5
H46A C46 H46C 109.5
H46B C46 H46C 109.5
O1 C47 C48 108.0(4)
O1 C47 H47A 110.1
C48 C47 H47A 110.1
O1 C47 H47B 110.1
C48 C47 H47B 110.1
H47A C47 H47B 108.4
C47 C48 C49 105.1(5)
C47 C48 H48A 110.7
C49 C48 H48A 110.7
C47 C48 H48B 110.7
C49 C48 H48B 110.7
H48A C48 H48B 108.8
C50 C49 C48 102.1(4)
C50 C49 H49A 111.4
C48 C49 H49A 111.4
C50 C49 H49B 111.4
C48 C49 H49B 111.4
H49A C49 H49B 109.2
O1 C50 C49 105.8(4)
O1 C50 K1 44.2(2)
C49 C50 K1 140.6(4)
O1 C50 H50A 110.6
C49 C50 H50A 110.6
K1 C50 H50A 105.1
O1 C50 H50B 110.6
C49 C50 H50B 110.6
K1 C50 H50B 71.6
H50A C50 H50B 108.7
O2 C51 C52 105.9(4)
O2 C51 K1 45.7(2)
C52 C51 K1 151.3(4)
O2 C51 H51A 110.6
C52 C51 H51A 110.6
K1 C51 H51A 87.7
O2 C51 H51B 110.6
C52 C51 H51B 110.6
K1 C51 H51B 82.4
H51A C51 H51B 108.7
C51 C52 C53 102.3(4)
C51 C52 H52A 111.3
C53 C52 H52A 111.3
C51 C52 H52B 111.3
C53 C52 H52B 111.3
H52A C52 H52B 109.2
C54 C53 C52 101.7(4)
C54 C53 H53A 111.4
C52 C53 H53A 111.4
C54 C53 H53B 111.4
C52 C53 H53B 111.4
H53A C53 H53B 109.3
O2 C54 C53 106.6(4)
O2 C54 H54A 110.4
C53 C54 H54A 110.4
O2 C54 H54B 110.4
C53 C54 H54B 110.4
H54A C54 H54B 108.6

loop_
_geom_bond_atom_site_label_1
_geom_bond_atom_site_label_2
_geom_bond_distance
Ru1 C37 2.212(4)
Ru1 C41 2.230(4)
Ru1 C38 2.244(4)
Ru1 C40 2.264(4)
Ru1 C39 2.288(4)
Ru1 Si4 2.4666(12)
Ru1 Si1 2.4992(12)
Ru1 Si2 2.4995(12)
Ru1 Si3 2.5316(12)
K1 O1 2.669(4)
K1 O2 2.673(4)
K1 Si3 3.4697(16)
K1 C51 3.477(6)
K1 C50 3.505(5)
K1 Si4 3.5126(16)
K1 Si1 3.5499(15)
K1 Si2 3.5670(15)
Si1 Si2 2.2916(16)
Si1 Si4 2.3108(15)
Si1 Si5 2.3987(15)
Si2 Si3 2.2924(15)
Si2 Si6 2.3877(16)
Si3 Si4 2.3115(17)
Si3 Si7 2.3926(16)
Si4 Si8 2.3964(16)
Si5 C1 1.890(4)
Si5 C2 1.934(4)
Si5 C6 1.938(5)
Si6 C10 1.886(5)
Si6 C11 1.924(4)
Si6 C15 1.936(5)
Si7 C19 1.896(5)
Si7 C24 1.936(5)
Si7 C20 1.940(5)
Si8 C28 1.892(5)
Si8 C29 1.921(5)
Si8 C33 1.932(5)
O1 C50 1.439(6)
O1 C47 1.441(6)
O2 C54 1.431(6)
O2 C51 1.450(6)
C1 H1A 0.9600
C1 H1B 0.9600
C1 H1C 0.9600
C2 C3 1.525(5)
C2 C5 1.539(6)
C2 C4 1.544(6)
C3 H3A 0.9600
C3 H3B 0.9600
C3 H3C 0.9600
C4 H4A 0.9600
C4 H4B 0.9600
C4 H4C 0.9600
C5 H5A 0.9600
C5 H5B 0.9600
C5 H5C 0.9600
C6 C7 1.528(6)
C6 C8 1.529(6)
C6 C9 1.553(6)
C7 H7A 0.9600
C7 H7B 0.9600
C7 H7C 0.9600
C8 H8A 0.9600
C8 H8B 0.9600
C8 H8C 0.9600
C9 H9A 0.9600
C9 H9B 0.9600
C9 H9C 0.9600
C10 H10A 0.9600
C10 H10B 0.9600
C10 H10C 0.9600
C11 C13 1.531(6)
C11 C12 1.537(7)
C11 C14 1.539(6)
C12 H12A 0.9600
C12 H12B 0.9600
C12 H12C 0.9600
C13 H13A 0.9600
C13 H13B 0.9600
C13 H13C 0.9600
C14 H14A 0.9600
C14 H14B 0.9600
C14 H14C 0.9600
C15 C16 1.536(6)
C15 C17 1.536(6)
C15 C18 1.544(6)
C16 H16A 0.9600
C16 H16B 0.9600
C16 H16C 0.9600
C17 H17A 0.9600
C17 H17B 0.9600
C17 H17C 0.9600
C18 H18A 0.9600
C18 H18B 0.9600
C18 H18C 0.9600
C19 H19A 0.9600
C19 H19B 0.9600
C19 H19C 0.9600
C20 C21 1.541(6)
C20 C22 1.545(7)
C20 C23 1.547(6)
C21 H21A 0.9600
C21 H21B 0.9600
C21 H21C 0.9600
C22 H22A 0.9600
C22 H22B 0.9600
C22 H22C 0.9600
C23 H23A 0.9600
C23 H23B 0.9600
C23 H23C 0.9600
C24 C25 1.528(7)
C24 C26 1.534(7)
C24 C27 1.543(6)
C25 H25A 0.9600
C25 H25B 0.9600
C25 H25C 0.9600
C26 H26A 0.9600
C26 H26B 0.9600
C26 H26C 0.9600
C27 H27A 0.9600
C27 H27B 0.9600
C27 H27C 0.9600
C28 H28A 0.9600
C28 H28B 0.9600
C28 H28C 0.9600
C29 C30 1.531(7)
C29 C31 1.538(6)
C29 C32 1.553(7)
C30 H30A 0.9600
C30 H30B 0.9600
C30 H30C 0.9600
C31 H31A 0.9600
C31 H31B 0.9600
C31 H31C 0.9600
C32 H32A 0.9600
C32 H32B 0.9600
C32 H32C 0.9600
C33 C36 1.533(7)
C33 C35 1.534(7)
C33 C34 1.543(6)
C34 H34A 0.9600
C34 H34B 0.9600
C34 H34C 0.9600
C35 H35A 0.9600
C35 H35B 0.9600
C35 H35C 0.9600
C36 H36A 0.9600
C36 H36B 0.9600
C36 H36C 0.9600
C37 C41 1.434(6)
C37 C38 1.443(6)
C37 C42 1.508(6)
C38 C39 1.444(6)
C38 C43 1.505(6)
C39 C40 1.414(6)
C39 C44 1.510(6)
C40 C41 1.433(6)
C40 C45 1.508(6)
C41 C46 1.497(6)
C42 H42A 0.9600
C42 H42B 0.9600
C42 H42C 0.9600
C43 H43A 0.9600
C43 H43B 0.9600
C43 H43C 0.9600
C44 H44A 0.9600
C44 H44B 0.9600
C44 H44C 0.9600
C45 H45A 0.9600
C45 H45B 0.9600
C45 H45C 0.9600
C46 H46A 0.9600
C46 H46B 0.9600
C46 H46C 0.9600
C47 C48 1.492(7)
C47 H47A 0.9700
C47 H47B 0.9700
C48 C49 1.524(8)
C48 H48A 0.9700
C48 H48B 0.9700
C49 C50 1.496(7)
C49 H49A 0.9700
C49 H49B 0.9700
C50 H50A 0.9700
C50 H50B 0.9700
C51 C52 1.510(7)
C51 H51A 0.9700
C51 H51B 0.9700
C52 C53 1.516(7)
C52 H52A 0.9700
C52 H52B 0.9700
C53 C54 1.511(7)
C53 H53A 0.9700
C53 H53B 0.9700
C54 H54A 0.9700
C54 H54B 0.9700
